data_4336490
loop_
_publ_author_name
'Yoichi Habata'
'Mari Ikeda'
'Ajay K. Sah'
'Kanae Noto'
'Shunsuke Kuwahara'

_publ_section_title
;
 Selective Retention of Methanol over Ethanol by a Cyclen-Based
 Cryptand/Copper(II) Complex
;
_journal_name_full 'Inorganic Chemistry'
_journal_page_first 11697
_journal_page_last 11699
_journal_paper_doi 10.1021/ic4021417
_journal_volume 52
_journal_year 2013
_chemical_formula_sum 'C28 H41 N5 O3'
_chemical_formula_weight 495.66
_chemical_name_systematic
; 
 ? 
;
_space_group_IT_number 14
_symmetry_cell_setting monoclinic
_symmetry_space_group_name_Hall '-P 2ybc'
_symmetry_space_group_name_H-M 'P 1 21/c 1'
_atom_sites_solution_hydrogens geom
_atom_sites_solution_primary direct
_atom_sites_solution_secondary difmap
_audit_creation_method SHELXL-97
_cell_angle_alpha 90.00
_cell_angle_beta 119.362(4)
_cell_angle_gamma 90.00
_cell_formula_units_Z 4
_cell_length_a 16.2485(12)
_cell_length_b 8.5811(6)
_cell_length_c 22.2768(13)
_cell_measurement_temperature 223
_cell_volume 2707.0(3)
_computing_cell_refinement 'Bruker SMART'
_computing_data_collection 'Bruker SMART'
_computing_data_reduction 'Bruker SAINT'
_computing_molecular_graphics 'Bruker SHELXTL'
_computing_publication_material 'Bruker SHELXTL'
_computing_structure_refinement 'SHELXL-97 (Sheldrick, 1997)'
_computing_structure_solution 'SHELXS-97 (Sheldrick, 1990)'
_diffrn_ambient_temperature 223
_diffrn_detector_area_resol_mean 8.366
_diffrn_measured_fraction_theta_full 0.998
_diffrn_measured_fraction_theta_max 0.998
_diffrn_measurement_device_type 'CCD area detector'
_diffrn_measurement_method 'phi and omega scans'
_diffrn_radiation_monochromator graphite
_diffrn_radiation_source 'fine-focus sealed tube'
_diffrn_radiation_type MoK\a
_diffrn_radiation_wavelength 0.71073
_diffrn_reflns_av_R_equivalents 0.0753
_diffrn_reflns_av_sigmaI/netI 0.1051
_diffrn_reflns_limit_h_max 21
_diffrn_reflns_limit_h_min -21
_diffrn_reflns_limit_k_max 11
_diffrn_reflns_limit_k_min -9
_diffrn_reflns_limit_l_max 29
_diffrn_reflns_limit_l_min -29
_diffrn_reflns_number 19653
_diffrn_reflns_theta_full 28.33
_diffrn_reflns_theta_max 28.33
_diffrn_reflns_theta_min 1.44
_exptl_absorpt_coefficient_mu 0.080
_exptl_absorpt_correction_T_max 0.9948
_exptl_absorpt_correction_T_min 0.9734
_exptl_absorpt_correction_type empirical
_exptl_absorpt_process_details 'SADABS; Sheldrick, 1996'
_exptl_crystal_colour colorless
_exptl_crystal_density_diffrn 1.216
_exptl_crystal_description block
_exptl_crystal_F_000 1072
_exptl_crystal_size_max 0.34
_exptl_crystal_size_mid 0.07
_exptl_crystal_size_min 0.07
_refine_diff_density_max 0.178
_refine_diff_density_min -0.169
_refine_diff_density_rms 0.039
_refine_ls_extinction_method none
_refine_ls_goodness_of_fit_ref 0.937
_refine_ls_hydrogen_treatment mixed
_refine_ls_matrix_type full
_refine_ls_number_parameters 334
_refine_ls_number_reflns 6748
_refine_ls_number_restraints 0
_refine_ls_restrained_S_all 0.937
_refine_ls_R_factor_all 0.1552
_refine_ls_R_factor_gt 0.0595
_refine_ls_shift/su_max 0.003
_refine_ls_shift/su_mean 0.000
_refine_ls_structure_factor_coef Fsqd
_refine_ls_weighting_details 'calc w=1/[\s^2^(Fo^2^)+(0.0503P)^2^+0.0000P] where P=(Fo^2^+2Fc^2^)/3'
_refine_ls_weighting_scheme calc
_refine_ls_wR_factor_gt 0.1107
_refine_ls_wR_factor_ref 0.1397
_reflns_number_gt 6748
_reflns_number_total 6748
_reflns_threshold_expression >2sigma(I)
_cod_data_source_file ic4021417_si_002_2.cif
_cod_data_source_block 2
_cod_database_code 4336490

loop_
_symmetry_equiv_pos_as_xyz
'x, y, z'
'-x, y+1/2, -z+1/2'
'-x, -y, -z'
'x, -y-1/2, z-1/2'

loop_
_atom_site_label
_atom_site_type_symbol
_atom_site_fract_x
_atom_site_fract_y
_atom_site_fract_z
_atom_site_U_iso_or_equiv
_atom_site_adp_type
_atom_site_occupancy
_atom_site_symmetry_multiplicity
_atom_site_calc_flag
_atom_site_refinement_flags
H2N H 0.2479(16) 1.042(3) 0.8096(11) 0.048(7) Uiso 1 1 d .
H4N H 0.1750(15) 0.839(3) 0.7179(11) 0.046(7) Uiso 1 1 d .
O1 O 0.53998(11) 0.9352(2) 0.83021(8) 0.0524(5) Uani 1 1 d .
O2 O 0.64523(10) 0.92921(19) 0.74351(8) 0.0478(4) Uani 1 1 d .
O3 O 0.42154(10) 0.91627(19) 0.67090(8) 0.0505(5) Uani 1 1 d .
N1 N 0.24633(12) 0.7697(2) 0.84857(9) 0.0359(4) Uani 1 1 d .
N2 N 0.24054(13) 1.1092(2) 0.83449(10) 0.0401(5) Uani 1 1 d .
N3 N 0.12221(12) 1.10561(19) 0.67889(9) 0.0369(5) Uani 1 1 d .
N4 N 0.12591(14) 0.7704(2) 0.69358(10) 0.0417(5) Uani 1 1 d .
C1 C 0.24896(17) 0.8785(3) 0.90031(12) 0.0446(6) Uani 1 1 d .
H1A H 0.3149 0.9031 0.9334 0.054 Uiso 1 1 calc R
H1B H 0.2210 0.8283 0.9256 0.054 Uiso 1 1 calc R
C2 C 0.19649(16) 1.0277(3) 0.86854(12) 0.0439(6) Uani 1 1 d .
H2A H 0.1306 1.0039 0.8350 0.053 Uiso 1 1 calc R
H2B H 0.1970 1.0943 0.9044 0.053 Uiso 1 1 calc R
C3 C 0.18526(15) 1.2398(2) 0.79100(12) 0.0413(6) Uani 1 1 d .
H3A H 0.2262 1.3027 0.7798 0.050 Uiso 1 1 calc R
H3B H 0.1656 1.3057 0.8177 0.050 Uiso 1 1 calc R
C4 C 0.09820(14) 1.1943(3) 0.72439(11) 0.0405(6) Uani 1 1 d .
H4A H 0.0566 1.1314 0.7350 0.049 Uiso 1 1 calc R
H4B H 0.0637 1.2887 0.7005 0.049 Uiso 1 1 calc R
C5 C 0.04438(15) 1.0046(3) 0.63191(11) 0.0430(6) Uani 1 1 d .
H5A H 0.0534 0.9760 0.5929 0.052 Uiso 1 1 calc R
H5B H -0.0152 1.0621 0.6138 0.052 Uiso 1 1 calc R
C6 C 0.03821(15) 0.8576(3) 0.66734(12) 0.0451(6) Uani 1 1 d .
H6A H 0.0269 0.8851 0.7054 0.054 Uiso 1 1 calc R
H6B H -0.0147 0.7933 0.6346 0.054 Uiso 1 1 calc R
C7 C 0.13487(16) 0.6414(3) 0.73932(12) 0.0449(6) Uani 1 1 d .
H7A H 0.1856 0.5725 0.7437 0.054 Uiso 1 1 calc R
H7B H 0.0761 0.5811 0.7178 0.054 Uiso 1 1 calc R
C8 C 0.15543(16) 0.6892(3) 0.81084(12) 0.0447(6) Uani 1 1 d .
H8A H 0.1050 0.7582 0.8071 0.054 Uiso 1 1 calc R
H8B H 0.1560 0.5963 0.8366 0.054 Uiso 1 1 calc R
C9 C 0.32367(15) 0.6564(3) 0.88060(12) 0.0409(6) Uani 1 1 d .
H9A H 0.3145 0.5751 0.8470 0.049 Uiso 1 1 calc R
H9B H 0.3216 0.6065 0.9194 0.049 Uiso 1 1 calc R
C10 C 0.41944(15) 0.7298(2) 0.90603(11) 0.0365(5) Uani 1 1 d .
C11 C 0.43986(15) 0.8047(2) 0.86004(11) 0.0378(5) Uani 1 1 d .
H11 H 0.3932 0.8120 0.8135 0.045 Uiso 1 1 calc R
C12 C 0.52776(16) 0.8689(3) 0.88143(11) 0.0396(6) Uani 1 1 d .
C13 C 0.59681(17) 0.8619(3) 0.94993(12) 0.0480(6) Uani 1 1 d .
H13 H 0.6568 0.9055 0.9647 0.058 Uiso 1 1 calc R
C14 C 0.57612(18) 0.7897(3) 0.99620(12) 0.0560(7) Uani 1 1 d .
H14 H 0.6219 0.7860 1.0431 0.067 Uiso 1 1 calc R
C15 C 0.48875(17) 0.7229(3) 0.97429(12) 0.0490(6) Uani 1 1 d .
H15 H 0.4762 0.6719 1.0063 0.059 Uiso 1 1 calc R
C16 C 0.63096(16) 0.9903(3) 0.84613(12) 0.0470(6) Uani 1 1 d .
H16A H 0.6775 0.9064 0.8667 0.056 Uiso 1 1 calc R
H16B H 0.6499 1.0761 0.8793 0.056 Uiso 1 1 calc R
C17 C 0.62681(17) 1.0455(3) 0.78083(12) 0.0485(6) Uani 1 1 d .
H17A H 0.5639 1.0891 0.7509 0.058 Uiso 1 1 calc R
H17B H 0.6727 1.1299 0.7921 0.058 Uiso 1 1 calc R
C18 C 0.57553(16) 0.8121(3) 0.70988(12) 0.0480(6) Uani 1 1 d .
H18A H 0.5597 0.7670 0.7434 0.058 Uiso 1 1 calc R
H18B H 0.6029 0.7290 0.6950 0.058 Uiso 1 1 calc R
C19 C 0.48608(15) 0.8665(3) 0.64858(12) 0.0454(6) Uani 1 1 d .
H19A H 0.4997 0.9531 0.6261 0.054 Uiso 1 1 calc R
H19B H 0.4581 0.7814 0.6152 0.054 Uiso 1 1 calc R
C20 C 0.33834(16) 0.9852(3) 0.62372(11) 0.0411(6) Uani 1 1 d .
C21 C 0.28511(15) 1.0499(2) 0.65046(11) 0.0371(5) Uani 1 1 d .
H21 H 0.3056 1.0402 0.6977 0.045 Uiso 1 1 calc R
C22 C 0.20214(15) 1.1285(3) 0.60833(11) 0.0380(5) Uani 1 1 d .
C23 C 0.17157(17) 1.1374(3) 0.53848(12) 0.0512(6) Uani 1 1 d .
H23 H 0.1152 1.1899 0.5090 0.061 Uiso 1 1 calc R
C24 C 0.22380(18) 1.0694(3) 0.51221(13) 0.0600(7) Uani 1 1 d .
H24 H 0.2018 1.0747 0.4646 0.072 Uiso 1 1 calc R
C25 C 0.30746(17) 0.9939(3) 0.55395(12) 0.0520(7) Uani 1 1 d .
H25 H 0.3429 0.9491 0.5354 0.062 Uiso 1 1 calc R
C26 C 0.15036(15) 1.2105(3) 0.63996(12) 0.0432(6) Uani 1 1 d .
H26A H 0.1910 1.2926 0.6708 0.052 Uiso 1 1 calc R
H26B H 0.0938 1.2605 0.6033 0.052 Uiso 1 1 calc R
N5 N 0.0644(2) 0.4965(4) 0.44604(17) 0.1037(10) Uani 1 1 d .
C27 C 0.1253(2) 0.6897(4) 0.54516(17) 0.0989(11) Uani 1 1 d .
H27A H 0.1919 0.7099 0.5623 0.148 Uiso 1 1 calc R
H27B H 0.1164 0.6474 0.5820 0.148 Uiso 1 1 calc R
H27C H 0.0901 0.7862 0.5287 0.148 Uiso 1 1 calc R
C28 C 0.0922(2) 0.5802(4) 0.48989(17) 0.0624(8) Uani 1 1 d .

loop_
_atom_site_aniso_label
_atom_site_aniso_U_11
_atom_site_aniso_U_22
_atom_site_aniso_U_33
_atom_site_aniso_U_23
_atom_site_aniso_U_13
_atom_site_aniso_U_12
O1 0.0397(10) 0.0753(12) 0.0453(10) 0.0130(9) 0.0231(8) -0.0047(9)
O2 0.0379(9) 0.0583(11) 0.0568(11) 0.0013(9) 0.0307(8) 0.0024(8)
O3 0.0394(10) 0.0738(12) 0.0441(10) 0.0087(9) 0.0251(8) 0.0123(8)
N1 0.0384(11) 0.0313(11) 0.0427(11) -0.0025(9) 0.0235(9) -0.0015(9)
N2 0.0411(12) 0.0366(12) 0.0462(12) -0.0045(10) 0.0241(10) 0.0016(9)
N3 0.0337(11) 0.0324(11) 0.0442(11) -0.0034(9) 0.0189(9) -0.0023(8)
N4 0.0398(12) 0.0318(11) 0.0496(12) -0.0038(10) 0.0188(10) -0.0058(10)
C1 0.0512(15) 0.0461(15) 0.0442(14) -0.0022(12) 0.0294(12) 0.0012(12)
C2 0.0487(15) 0.0435(15) 0.0468(14) -0.0045(12) 0.0291(12) 0.0026(12)
C3 0.0416(14) 0.0333(14) 0.0537(15) -0.0037(11) 0.0271(13) 0.0018(11)
C4 0.0324(13) 0.0335(13) 0.0583(15) 0.0008(12) 0.0243(12) 0.0040(10)
C5 0.0329(13) 0.0402(14) 0.0474(14) -0.0020(12) 0.0132(11) -0.0027(11)
C6 0.0360(14) 0.0382(14) 0.0551(16) -0.0038(12) 0.0178(12) -0.0069(11)
C7 0.0433(15) 0.0330(13) 0.0570(16) -0.0059(12) 0.0233(13) -0.0095(11)
C8 0.0475(15) 0.0374(14) 0.0576(16) 0.0022(12) 0.0323(13) -0.0043(11)
C9 0.0474(15) 0.0350(13) 0.0475(14) 0.0036(11) 0.0288(12) 0.0013(11)
C10 0.0450(14) 0.0326(13) 0.0366(13) -0.0017(10) 0.0236(12) 0.0027(10)
C11 0.0355(14) 0.0441(14) 0.0326(12) -0.0023(11) 0.0158(11) 0.0029(11)
C12 0.0399(14) 0.0448(14) 0.0368(14) 0.0018(11) 0.0209(12) 0.0042(11)
C13 0.0405(14) 0.0609(17) 0.0411(15) -0.0002(13) 0.0189(12) -0.0025(12)
C14 0.0475(16) 0.080(2) 0.0346(14) 0.0002(14) 0.0155(13) 0.0011(14)
C15 0.0542(17) 0.0587(17) 0.0403(15) 0.0069(12) 0.0280(13) 0.0014(13)
C16 0.0417(15) 0.0501(15) 0.0547(16) 0.0017(13) 0.0280(13) 0.0032(12)
C17 0.0443(15) 0.0493(15) 0.0591(16) 0.0066(13) 0.0309(13) 0.0042(12)
C18 0.0461(16) 0.0458(15) 0.0617(16) 0.0050(13) 0.0338(14) 0.0075(12)
C19 0.0440(15) 0.0495(15) 0.0534(15) 0.0020(12) 0.0322(13) 0.0016(12)
C20 0.0359(13) 0.0476(15) 0.0385(14) 0.0017(12) 0.0174(11) -0.0021(11)
C21 0.0380(13) 0.0402(14) 0.0336(13) -0.0014(11) 0.0179(11) -0.0045(11)
C22 0.0336(13) 0.0369(14) 0.0406(14) 0.0004(11) 0.0157(11) -0.0053(10)
C23 0.0401(15) 0.0622(17) 0.0416(15) 0.0063(13) 0.0125(12) 0.0016(12)
C24 0.0503(17) 0.093(2) 0.0312(14) 0.0016(14) 0.0158(13) -0.0030(16)
C25 0.0446(16) 0.0730(19) 0.0409(15) -0.0034(13) 0.0229(13) -0.0018(13)
C26 0.0372(14) 0.0363(14) 0.0511(15) 0.0061(12) 0.0177(12) 0.0005(11)
N5 0.122(3) 0.096(2) 0.126(3) -0.040(2) 0.087(2) -0.0226(19)
C27 0.085(3) 0.117(3) 0.090(3) -0.031(2) 0.039(2) -0.009(2)
C28 0.068(2) 0.060(2) 0.075(2) -0.0027(17) 0.0469(18) 0.0009(16)

loop_
_atom_type_symbol
_atom_type_description
_atom_type_scat_dispersion_real
_atom_type_scat_dispersion_imag
_atom_type_scat_source
C C 0.0033 0.0016 'International Tables Vol C Tables 4.2.6.8 and 6.1.1.4'
H H 0.0000 0.0000 'International Tables Vol C Tables 4.2.6.8 and 6.1.1.4'
N N 0.0061 0.0033 'International Tables Vol C Tables 4.2.6.8 and 6.1.1.4'
O O 0.0106 0.0060 'International Tables Vol C Tables 4.2.6.8 and 6.1.1.4'

loop_
_geom_angle_atom_site_label_1
_geom_angle_atom_site_label_2
_geom_angle_atom_site_label_3
_geom_angle
C12 O1 C16 119.13(17)
C17 O2 C18 117.55(16)
C20 O3 C19 118.50(17)
C8 N1 C9 110.42(17)
C8 N1 C1 112.53(17)
C9 N1 C1 110.58(17)
C2 N2 C3 114.48(18)
C2 N2 H2N 105.9(15)
C3 N2 H2N 109.1(16)
C4 N3 C5 111.85(16)
C4 N3 C26 110.82(16)
C5 N3 C26 110.48(17)
C6 N4 C7 114.36(18)
C6 N4 H4N 107.8(13)
C7 N4 H4N 108.0(13)
N1 C1 C2 112.30(18)
N1 C1 H1A 109.1
C2 C1 H1A 109.1
N1 C1 H1B 109.1
C2 C1 H1B 109.1
H1A C1 H1B 107.9
N2 C2 C1 110.13(18)
N2 C2 H2A 109.6
C1 C2 H2A 109.6
N2 C2 H2B 109.6
C1 C2 H2B 109.6
H2A C2 H2B 108.1
N2 C3 C4 115.19(18)
N2 C3 H3A 108.5
C4 C3 H3A 108.5
N2 C3 H3B 108.5
C4 C3 H3B 108.5
H3A C3 H3B 107.5
N3 C4 C3 111.95(17)
N3 C4 H4A 109.2
C3 C4 H4A 109.2
N3 C4 H4B 109.2
C3 C4 H4B 109.2
H4A C4 H4B 107.9
N3 C5 C6 111.97(18)
N3 C5 H5A 109.2
C6 C5 H5A 109.2
N3 C5 H5B 109.2
C6 C5 H5B 109.2
H5A C5 H5B 107.9
N4 C6 C5 109.57(18)
N4 C6 H6A 109.8
C5 C6 H6A 109.8
N4 C6 H6B 109.8
C5 C6 H6B 109.8
H6A C6 H6B 108.2
N4 C7 C8 114.98(18)
N4 C7 H7A 108.5
C8 C7 H7A 108.5
N4 C7 H7B 108.5
C8 C7 H7B 108.5
H7A C7 H7B 107.5
N1 C8 C7 111.80(17)
N1 C8 H8A 109.3
C7 C8 H8A 109.3
N1 C8 H8B 109.3
C7 C8 H8B 109.3
H8A C8 H8B 107.9
N1 C9 C10 112.71(18)
N1 C9 H9A 109.1
C10 C9 H9A 109.1
N1 C9 H9B 109.1
C10 C9 H9B 109.1
H9A C9 H9B 107.8
C15 C10 C11 118.3(2)
C15 C10 C9 122.0(2)
C11 C10 C9 119.7(2)
C12 C11 C10 121.0(2)
C12 C11 H11 119.5
C10 C11 H11 119.5
O1 C12 C11 115.16(19)
O1 C12 C13 124.4(2)
C11 C12 C13 120.4(2)
C14 C13 C12 118.8(2)
C14 C13 H13 120.6
C12 C13 H13 120.6
C13 C14 C15 120.6(2)
C13 C14 H14 119.7
C15 C14 H14 119.7
C14 C15 C10 121.0(2)
C14 C15 H15 119.5
C10 C15 H15 119.5
O1 C16 C17 108.46(18)
O1 C16 H16A 110.0
C17 C16 H16A 110.0
O1 C16 H16B 110.0
C17 C16 H16B 110.0
H16A C16 H16B 108.4
O2 C17 C16 115.04(19)
O2 C17 H17A 108.5
C16 C17 H17A 108.5
O2 C17 H17B 108.5
C16 C17 H17B 108.5
H17A C17 H17B 107.5
O2 C18 C19 115.21(19)
O2 C18 H18A 108.5
C19 C18 H18A 108.5
O2 C18 H18B 108.5
C19 C18 H18B 108.5
H18A C18 H18B 107.5
O3 C19 C18 108.98(18)
O3 C19 H19A 109.9
C18 C19 H19A 109.9
O3 C19 H19B 109.9
C18 C19 H19B 109.9
H19A C19 H19B 108.3
O3 C20 C25 124.2(2)
O3 C20 C21 115.55(19)
C25 C20 C21 120.2(2)
C22 C21 C20 120.7(2)
C22 C21 H21 119.7
C20 C21 H21 119.7
C21 C22 C23 118.9(2)
C21 C22 C26 119.4(2)
C23 C22 C26 121.6(2)
C24 C23 C22 119.9(2)
C24 C23 H23 120.0
C22 C23 H23 120.0
C23 C24 C25 121.6(2)
C23 C24 H24 119.2
C25 C24 H24 119.2
C24 C25 C20 118.6(2)
C24 C25 H25 120.7
C20 C25 H25 120.7
N3 C26 C22 113.33(17)
N3 C26 H26A 108.9
C22 C26 H26A 108.9
N3 C26 H26B 108.9
C22 C26 H26B 108.9
H26A C26 H26B 107.7
C28 C27 H27A 109.5
C28 C27 H27B 109.5
H27A C27 H27B 109.5
C28 C27 H27C 109.5
H27A C27 H27C 109.5
H27B C27 H27C 109.5
N5 C28 C27 178.4(4)

loop_
_geom_bond_atom_site_label_1
_geom_bond_atom_site_label_2
_geom_bond_distance
O1 C12 1.374(2)
O1 C16 1.422(2)
O2 C17 1.421(3)
O2 C18 1.421(3)
O3 C20 1.374(3)
O3 C19 1.428(2)
N1 C8 1.465(3)
N1 C9 1.468(3)
N1 C1 1.468(3)
N2 C2 1.453(3)
N2 C3 1.466(3)
N2 H2N 0.85(2)
N3 C4 1.465(3)
N3 C5 1.466(3)
N3 C26 1.470(3)
N4 C6 1.454(3)
N4 C7 1.463(3)
N4 H4N 0.92(2)
C1 C2 1.508(3)
C1 H1A 0.9800
C1 H1B 0.9800
C2 H2A 0.9800
C2 H2B 0.9800
C3 C4 1.516(3)
C3 H3A 0.9800
C3 H3B 0.9800
C4 H4A 0.9800
C4 H4B 0.9800
C5 C6 1.517(3)
C5 H5A 0.9800
C5 H5B 0.9800
C6 H6A 0.9800
C6 H6B 0.9800
C7 C8 1.515(3)
C7 H7A 0.9800
C7 H7B 0.9800
C8 H8A 0.9800
C8 H8B 0.9800
C9 C10 1.508(3)
C9 H9A 0.9800
C9 H9B 0.9800
C10 C15 1.380(3)
C10 C11 1.381(3)
C11 C12 1.380(3)
C11 H11 0.9400
C12 C13 1.383(3)
C13 C14 1.378(3)
C13 H13 0.9400
C14 C15 1.379(3)
C14 H14 0.9400
C15 H15 0.9400
C16 C17 1.500(3)
C16 H16A 0.9800
C16 H16B 0.9800
C17 H17A 0.9800
C17 H17B 0.9800
C18 C19 1.500(3)
C18 H18A 0.9800
C18 H18B 0.9800
C19 H19A 0.9800
C19 H19B 0.9800
C20 C25 1.381(3)
C20 C21 1.384(3)
C21 C22 1.383(3)
C21 H21 0.9400
C22 C23 1.384(3)
C22 C26 1.510(3)
C23 C24 1.375(3)
C23 H23 0.9400
C24 C25 1.376(3)
C24 H24 0.9400
C25 H25 0.9400
C26 H26A 0.9800
C26 H26B 0.9800
N5 C28 1.114(3)
C27 C28 1.428(4)
C27 H27A 0.9700
C27 H27B 0.9700
C27 H27C 0.9700
